data_2234966
loop_
_publ_author_name
'Liu, Ji-Lai'
'Sun, Ming-Hui'
'Ma, Jing-Jun'

_publ_section_title
;
 <i>N</i>'-(3-Hydroxybenzylidene)-4-methylbenzohydrazide
;
_journal_coeditor_code CV5303
_journal_issue 6
_journal_name_full 'Acta Crystallographica Section E'
_journal_page_first o1816
_journal_paper_doi 10.1107/S1600536812021897
_journal_volume 68
_journal_year 2012
_chemical_formula_iupac 'C15 H14 N2 O2'
_chemical_formula_moiety 'C15 H14 N2 O2'
_chemical_formula_sum 'C15 H14 N2 O2'
_chemical_formula_weight 254.28
_chemical_name_systematic
;
<i>N</i>'-(3-Hydroxybenzylidene)-4-methylbenzohydrazide
;
_space_group_IT_number 14
_symmetry_cell_setting monoclinic
_symmetry_space_group_name_Hall '-P 2yn'
_symmetry_space_group_name_H-M 'P 1 21/n 1'
_atom_sites_solution_hydrogens geom
_atom_sites_solution_primary direct
_atom_sites_solution_secondary difmap
_audit_creation_method SHELXL97
_cell_angle_alpha 90.00
_cell_angle_beta 106.889(2)
_cell_angle_gamma 90.00
_cell_formula_units_Z 4
_cell_length_a 11.5203(14)
_cell_length_b 8.7228(12)
_cell_length_c 13.5793(19)
_cell_measurement_reflns_used 1383
_cell_measurement_temperature 298(2)
_cell_measurement_theta_max 27.8
_cell_measurement_theta_min 2.7
_cell_volume 1305.7(3)
_computing_cell_refinement 'SAINT (Bruker, 2007)'
_computing_data_collection 'SMART (Bruker, 2007)'
_computing_data_reduction 'SAINT (Bruker, 2007)'
_computing_molecular_graphics 'SHELXTL (Sheldrick, 2008)'
_computing_publication_material 'SHELXTL (Sheldrick, 2008)'
_computing_structure_refinement 'SHELXL97 (Sheldrick, 2008)'
_computing_structure_solution 'SHELXS97 (Sheldrick, 2008)'
_diffrn_ambient_temperature 298(2)
_diffrn_measured_fraction_theta_full 0.948
_diffrn_measured_fraction_theta_max 0.948
_diffrn_measurement_device_type 'Bruker SMART 1K CCD area-detector'
_diffrn_measurement_method '\w scan'
_diffrn_radiation_monochromator graphite
_diffrn_radiation_source 'fine-focus sealed tube'
_diffrn_radiation_type MoK\a
_diffrn_radiation_wavelength 0.71073
_diffrn_reflns_av_R_equivalents 0.0698
_diffrn_reflns_av_sigmaI/netI 0.1013
_diffrn_reflns_limit_h_max 13
_diffrn_reflns_limit_h_min -10
_diffrn_reflns_limit_k_max 10
_diffrn_reflns_limit_k_min -10
_diffrn_reflns_limit_l_max 11
_diffrn_reflns_limit_l_min -16
_diffrn_reflns_number 5767
_diffrn_reflns_theta_full 25.05
_diffrn_reflns_theta_max 25.05
_diffrn_reflns_theta_min 2.81
_exptl_absorpt_coefficient_mu 0.087
_exptl_absorpt_correction_T_max 0.9870
_exptl_absorpt_correction_T_min 0.9853
_exptl_absorpt_correction_type multi-scan
_exptl_absorpt_process_details '(SADABS; Sheldrick, 1996)'
_exptl_crystal_colour colourless
_exptl_crystal_density_diffrn 1.294
_exptl_crystal_density_method 'not measured'
_exptl_crystal_description prism
_exptl_crystal_F_000 536
_exptl_crystal_size_max 0.17
_exptl_crystal_size_mid 0.15
_exptl_crystal_size_min 0.15
_refine_diff_density_max 0.192
_refine_diff_density_min -0.189
_refine_ls_extinction_method none
_refine_ls_goodness_of_fit_ref 0.963
_refine_ls_hydrogen_treatment mixed
_refine_ls_matrix_type full
_refine_ls_number_parameters 176
_refine_ls_number_reflns 2193
_refine_ls_number_restraints 1
_refine_ls_restrained_S_all 0.963
_refine_ls_R_factor_all 0.1499
_refine_ls_R_factor_gt 0.0568
_refine_ls_shift/su_max 0.000
_refine_ls_shift/su_mean 0.000
_refine_ls_structure_factor_coef Fsqd
_refine_ls_weighting_details 'calc w=1/[\s^2^(Fo^2^)+(0.0672P)^2^] where P=(Fo^2^+2Fc^2^)/3'
_refine_ls_weighting_scheme calc
_refine_ls_wR_factor_gt 0.1187
_refine_ls_wR_factor_ref 0.1602
_reflns_number_gt 1013
_reflns_number_total 2193
_reflns_threshold_expression I>2\s(I)
_cod_data_source_file cv5303.cif
_cod_data_source_block I
_cod_original_sg_symbol_H-M 'P 21/n'
_cod_database_code 2234966
_cod_database_fobs_code 2234966

loop_
_symmetry_equiv_pos_as_xyz
'x, y, z'
'-x+1/2, y+1/2, -z+1/2'
'-x, -y, -z'
'x-1/2, -y-1/2, z-1/2'

loop_
_atom_site_type_symbol
_atom_site_label
_atom_site_fract_x
_atom_site_fract_y
_atom_site_fract_z
_atom_site_U_iso_or_equiv
_atom_site_adp_type
_atom_site_calc_flag
_atom_site_refinement_flags
_atom_site_occupancy
_atom_site_symmetry_multiplicity
N N1 0.0696(3) 0.2934(3) 1.0157(2) 0.0449(8) Uani d . 1 1
N N2 0.0285(3) 0.3619(3) 0.9196(2) 0.0443(8) Uani d D 1 1
O O1 0.2096(3) 0.4735(3) 0.93581(19) 0.0626(8) Uani d . 1 1
O O2 0.2664(2) 0.0955(3) 1.37553(19) 0.0625(8) Uani d . 1 1
H H2B 0.2708 0.0441 1.4271 0.094 Uiso calc R 1 1
C C1 0.0236(3) 0.1217(4) 1.1365(3) 0.0392(9) Uani d . 1 1
C C2 0.1324(3) 0.1476(4) 1.2118(3) 0.0434(10) Uani d . 1 1
H H2A 0.1869 0.2198 1.2012 0.052 Uiso calc R 1 1
C C3 0.1591(4) 0.0654(4) 1.3023(3) 0.0437(10) Uani d . 1 1
C C4 0.0790(4) -0.0422(4) 1.3187(3) 0.0509(10) Uani d . 1 1
H H4 0.0979 -0.0978 1.3797 0.061 Uiso calc R 1 1
C C5 -0.0290(4) -0.0666(4) 1.2441(3) 0.0565(11) Uani d . 1 1
H H5 -0.0833 -0.1390 1.2548 0.068 Uiso calc R 1 1
C C6 -0.0575(3) 0.0154(4) 1.1533(3) 0.0506(10) Uani d . 1 1
H H6 -0.1312 -0.0009 1.1034 0.061 Uiso calc R 1 1
C C7 -0.0067(3) 0.2051(4) 1.0389(3) 0.0451(10) Uani d . 1 1
H H7 -0.0835 0.1934 0.9927 0.054 Uiso calc R 1 1
C C8 0.1044(4) 0.4477(4) 0.8839(3) 0.0427(10) Uani d . 1 1
C C9 0.0544(4) 0.5105(3) 0.7790(3) 0.0410(9) Uani d . 1 1
C C10 0.1221(4) 0.6163(4) 0.7431(3) 0.0578(11) Uani d . 1 1
H H10 0.1989 0.6433 0.7844 0.069 Uiso calc R 1 1
C C11 0.0779(5) 0.6825(4) 0.6472(3) 0.0640(12) Uani d . 1 1
H H11 0.1259 0.7524 0.6251 0.077 Uiso calc R 1 1
C C12 -0.0351(4) 0.6480(4) 0.5838(3) 0.0557(11) Uani d . 1 1
C C13 -0.1021(4) 0.5414(4) 0.6183(3) 0.0566(11) Uani d . 1 1
H H13 -0.1784 0.5141 0.5762 0.068 Uiso calc R 1 1
C C14 -0.0587(4) 0.4735(4) 0.7144(3) 0.0520(11) Uani d . 1 1
H H14 -0.1064 0.4021 0.7356 0.062 Uiso calc R 1 1
C C15 -0.0846(4) 0.7240(5) 0.4805(3) 0.0806(14) Uani d . 1 1
H H15A -0.1681 0.7508 0.4704 0.121 Uiso calc R 1 1
H H15B -0.0787 0.6547 0.4273 0.121 Uiso calc R 1 1
H H15C -0.0387 0.8150 0.4780 0.121 Uiso calc R 1 1
H H2 -0.0506(13) 0.367(4) 0.884(3) 0.080 Uiso d D 1 1

loop_
_atom_site_aniso_label
_atom_site_aniso_U_11
_atom_site_aniso_U_22
_atom_site_aniso_U_33
_atom_site_aniso_U_12
_atom_site_aniso_U_13
_atom_site_aniso_U_23
N1 0.052(2) 0.0353(16) 0.0438(19) 0.0031(16) 0.0086(17) 0.0024(14)
N2 0.050(2) 0.0366(16) 0.0432(19) 0.0005(17) 0.0079(17) 0.0067(15)
O1 0.059(2) 0.0708(19) 0.0540(17) -0.0164(15) 0.0102(16) -0.0015(14)
O2 0.057(2) 0.0703(19) 0.0532(17) -0.0046(15) 0.0047(16) 0.0127(14)
C1 0.045(3) 0.0292(18) 0.042(2) 0.0046(17) 0.010(2) -0.0003(17)
C2 0.051(3) 0.0307(19) 0.051(2) -0.0002(17) 0.018(2) -0.0006(18)
C3 0.048(3) 0.038(2) 0.044(2) 0.0030(19) 0.012(2) 0.0028(18)
C4 0.063(3) 0.038(2) 0.051(2) 0.000(2) 0.017(2) 0.0076(19)
C5 0.071(3) 0.039(2) 0.062(3) -0.015(2) 0.023(3) 0.002(2)
C6 0.054(3) 0.038(2) 0.055(3) -0.0064(19) 0.008(2) -0.0009(19)
C7 0.051(3) 0.0312(19) 0.049(2) 0.0020(19) 0.007(2) -0.0005(18)
C8 0.052(3) 0.0309(19) 0.046(2) -0.0014(19) 0.015(2) -0.0078(18)
C9 0.053(3) 0.0257(18) 0.046(2) -0.0005(18) 0.018(2) -0.0020(17)
C10 0.062(3) 0.052(2) 0.061(3) -0.011(2) 0.021(2) -0.003(2)
C11 0.091(4) 0.046(2) 0.068(3) -0.011(2) 0.043(3) 0.010(2)
C12 0.076(3) 0.038(2) 0.061(3) 0.018(2) 0.033(3) 0.005(2)
C13 0.062(3) 0.052(2) 0.054(3) 0.002(2) 0.015(2) 0.005(2)
C14 0.063(3) 0.040(2) 0.054(3) -0.003(2) 0.018(2) 0.0041(19)
C15 0.114(4) 0.066(3) 0.068(3) 0.029(3) 0.037(3) 0.026(2)

loop_
_atom_type_symbol
_atom_type_description
_atom_type_scat_dispersion_real
_atom_type_scat_dispersion_imag
_atom_type_scat_source
C C 0.0033 0.0016 'International Tables Vol C Tables 4.2.6.8 and 6.1.1.4'
H H 0.0000 0.0000 'International Tables Vol C Tables 4.2.6.8 and 6.1.1.4'
N N 0.0061 0.0033 'International Tables Vol C Tables 4.2.6.8 and 6.1.1.4'
O O 0.0106 0.0060 'International Tables Vol C Tables 4.2.6.8 and 6.1.1.4'

loop_
_geom_angle_atom_site_label_1
_geom_angle_atom_site_label_2
_geom_angle_atom_site_label_3
_geom_angle
C7 N1 N2 114.9(3)
C8 N2 N1 119.9(3)
C8 N2 H2 117(3)
N1 N2 H2 122(3)
C3 O2 H2B 109.5
C6 C1 C2 119.9(3)
C6 C1 C7 119.2(4)
C2 C1 C7 120.9(3)
C3 C2 C1 119.5(3)
C3 C2 H2A 120.2
C1 C2 H2A 120.2
O2 C3 C2 118.0(3)
O2 C3 C4 121.3(3)
C2 C3 C4 120.7(4)
C5 C4 C3 119.5(4)
C5 C4 H4 120.3
C3 C4 H4 120.3
C4 C5 C6 120.5(4)
C4 C5 H5 119.7
C6 C5 H5 119.7
C1 C6 C5 119.9(4)
C1 C6 H6 120.1
C5 C6 H6 120.1
N1 C7 C1 121.6(4)
N1 C7 H7 119.2
C1 C7 H7 119.2
O1 C8 N2 122.0(3)
O1 C8 C9 121.8(4)
N2 C8 C9 116.2(4)
C14 C9 C10 117.1(3)
C14 C9 C8 123.8(3)
C10 C9 C8 119.0(4)
C11 C10 C9 121.3(4)
C11 C10 H10 119.3
C9 C10 H10 119.3
C12 C11 C10 121.6(4)
C12 C11 H11 119.2
C10 C11 H11 119.2
C11 C12 C13 117.4(4)
C11 C12 C15 121.5(4)
C13 C12 C15 121.1(4)
C12 C13 C14 121.6(4)
C12 C13 H13 119.2
C14 C13 H13 119.2
C9 C14 C13 120.9(4)
C9 C14 H14 119.6
C13 C14 H14 119.6
C12 C15 H15A 109.5
C12 C15 H15B 109.5
H15A C15 H15B 109.5
C12 C15 H15C 109.5
H15A C15 H15C 109.5
H15B C15 H15C 109.5

loop_
_geom_bond_atom_site_label_1
_geom_bond_atom_site_label_2
_geom_bond_distance
N1 C7 1.276(4)
N1 N2 1.388(4)
N2 C8 1.344(4)
N2 H2 0.898(10)
O1 C8 1.233(4)
O2 C3 1.368(4)
O2 H2B 0.8200
C1 C6 1.380(4)
C1 C2 1.386(4)
C1 C7 1.463(4)
C2 C3 1.378(4)
C2 H2A 0.9300
C3 C4 1.379(4)
C4 C5 1.374(5)
C4 H4 0.9300
C5 C6 1.381(5)
C5 H5 0.9300
C6 H6 0.9300
C7 H7 0.9300
C8 C9 1.478(5)
C9 C14 1.381(4)
C9 C10 1.385(5)
C10 C11 1.379(5)
C10 H10 0.9300
C11 C12 1.369(5)
C11 H11 0.9300
C12 C13 1.374(5)
C12 C15 1.506(5)
C13 C14 1.388(4)
C13 H13 0.9300
C14 H14 0.9300
C15 H15A 0.9600
C15 H15B 0.9600
C15 H15C 0.9600

loop_
_geom_hbond_atom_site_label_D
_geom_hbond_atom_site_label_H
_geom_hbond_atom_site_label_A
_geom_hbond_site_symmetry_A
_geom_hbond_distance_DH
_geom_hbond_distance_HA
_geom_hbond_distance_DA
_geom_hbond_angle_DHA
N2 H2 O2 4_565 0.898(10) 2.10(2) 2.926(4) 152(3)
O2 H2B O1 2_547 0.82 1.91 2.713(3) 165.5

loop_
_cod_related_entry_id
_cod_related_entry_database
_cod_related_entry_code
1 ChemSpider 7891323
